data_4120846
loop_
_publ_author_name
'Chicheung Su'
'Russell Hopson'
'Paul G. Williard'

_publ_section_title
;
 Mixed Aggregates of an Alkyl Lithium Reagent and a Chiral Lithium Amide
 Derived from N-Ethyl-O-triisopropylsilyl Valinol
;
_journal_name_full 'Journal of the American Chemical Society'
_journal_page_first 14367
_journal_page_last 14379
_journal_paper_doi 10.1021/ja406912h
_journal_volume 135
_journal_year 2013
_chemical_formula_sum 'C42 H90 Li4 N2 O2 Si2'
_chemical_formula_weight 739.09
_chemical_name_common ccs19feb`13
_space_group_crystal_system triclinic
_space_group_IT_number 1
_space_group_name_Hall 'P 1'
_space_group_name_H-M_alt 'P 1'
_symmetry_space_group_name_Hall 'P 1'
_symmetry_space_group_name_H-M 'P 1'
_atom_sites_solution_hydrogens geom
_atom_sites_solution_primary direct
_atom_sites_solution_secondary difmap
_cell_angle_alpha 84.247(5)
_cell_angle_beta 82.647(5)
_cell_angle_gamma 80.286(5)
_cell_formula_units_Z 1
_cell_length_a 8.8685(15)
_cell_length_b 11.5116(18)
_cell_length_c 12.3562(17)
_cell_measurement_reflns_used 9921
_cell_measurement_temperature 198.(2)
_cell_measurement_theta_max 26.0501
_cell_measurement_theta_min 2.7230
_cell_volume 1229.1(3)
_computing_cell_refinement 'SAINT V8.18C (Bruker AXS Inc., 2011)'
_computing_data_reduction 'SAINT V8.18C (Bruker AXS Inc., 2011)'
_computing_structure_refinement 'SHELXL-2013 (Sheldrick, 2013)'
_computing_structure_solution 'SHELXS-97 (Sheldrick, 2008)'
_diffrn_ambient_temperature 198.(2)
_diffrn_detector_area_resol_mean 10.4167
_diffrn_measured_fraction_theta_full 0.984
_diffrn_measured_fraction_theta_max 0.984
_diffrn_radiation_wavelength 0.71073
_diffrn_reflns_av_R_equivalents 0.0347
_diffrn_reflns_av_sigmaI/netI 0.0444
_diffrn_reflns_limit_h_max 10
_diffrn_reflns_limit_h_min -10
_diffrn_reflns_limit_k_max 14
_diffrn_reflns_limit_k_min -14
_diffrn_reflns_limit_l_max 15
_diffrn_reflns_limit_l_min -15
_diffrn_reflns_number 25239
_diffrn_reflns_theta_full 26.10
_diffrn_reflns_theta_max 26.10
_diffrn_reflns_theta_min 2.35
_exptl_absorpt_coefficient_mu 0.104
_exptl_absorpt_correction_T_max 0.745
_exptl_absorpt_correction_T_min 0.676
_exptl_absorpt_correction_type multi-scan
_exptl_absorpt_process_details 'SADABS V2012/1 (Bruker AXS Inc.)'
_exptl_crystal_colour 'clear colourless'
_exptl_crystal_density_diffrn 0.998
_exptl_crystal_description chunk
_exptl_crystal_F_000 412
_exptl_crystal_size_max 0.350
_exptl_crystal_size_mid 0.350
_exptl_crystal_size_min 0.350
_refine_diff_density_max 0.892
_refine_diff_density_min -0.302
_refine_ls_abs_structure_details
;
Flack x determined using 3846 quotients [(I+)-(I-)]/[(I+)+(I-)]
(Parsons and Flack (2004), Acta Cryst. A60, s61).
;
_refine_ls_abs_structure_Flack 0.04(5)
_refine_ls_extinction_method none
_refine_ls_goodness_of_fit_ref 1.095
_refine_ls_hydrogen_treatment constr
_refine_ls_matrix_type full
_refine_ls_number_parameters 487
_refine_ls_number_reflns 9277
_refine_ls_number_restraints 3
_refine_ls_restrained_S_all 1.094
_refine_ls_R_factor_all 0.0800
_refine_ls_R_factor_gt 0.0753
_refine_ls_shift/su_max 0.000
_refine_ls_shift/su_mean 0.000
_refine_ls_structure_factor_coef Fsqd
_refine_ls_weighting_details
;
w=1/[\s^2^(Fo^2^)+(0.0827P)^2^+2.7446P]
where P=(Fo^2^+2Fc^2^)/3
;
_refine_ls_weighting_scheme calc
_refine_ls_wR_factor_gt 0.2239
_refine_ls_wR_factor_ref 0.2268
_reflns_number_gt 8585
_reflns_number_total 9277
_reflns_threshold_expression 'I > 2\s(I)'
_cod_data_source_file ja406912h_si_002.cif
_cod_data_source_block I
_cod_database_code 4120846

loop_
_space_group_symop_operation_xyz
'x, y, z'

loop_
_atom_site_type_symbol
_atom_site_label
_atom_site_fract_x
_atom_site_fract_y
_atom_site_fract_z
_atom_site_U_iso_or_equiv
_atom_site_adp_type
_atom_site_calc_flag
_atom_site_refinement_flags_adp
_atom_site_refinement_flags_posn
_atom_site_occupancy
C C1 0.4938(10) 0.1525(7) 0.4625(6) 0.0378(18) Uani d . . 1
H H1A 0.4301 0.104 0.514 0.045 Uiso calc U R 1
H H1B 0.5816 0.1652 0.4996 0.045 Uiso calc U R 1
C C2 0.5557(9) 0.0852(7) 0.3588(6) 0.0346(17) Uani d . . 1
H H2 0.585 0.0002 0.385 0.042 Uiso calc U R 1
C C3 0.7031(9) 0.1258(7) 0.2981(7) 0.0403(17) Uani d . . 1
H H3 0.7296 0.0816 0.2307 0.048 Uiso calc U R 1
C C4 0.8400(11) 0.0911(10) 0.3653(10) 0.069(3) Uani d . . 1
H H4A 0.9348 0.1058 0.3196 0.103 Uiso calc U R 1
H H4B 0.8489 0.007 0.3905 0.103 Uiso calc U R 1
H H4C 0.8239 0.1384 0.4287 0.103 Uiso calc U R 1
C C5 0.6873(10) 0.2571(7) 0.2595(7) 0.049(2) Uani d . . 1
H H5A 0.6056 0.2772 0.2112 0.073 Uiso calc U R 1
H H5B 0.7849 0.2741 0.2194 0.073 Uiso calc U R 1
H H5C 0.6612 0.3042 0.323 0.073 Uiso calc U R 1
C C6 0.3018(10) 0.0423(8) 0.3346(7) 0.0448(19) Uani d . . 1
H H6A 0.2213 0.0647 0.2844 0.054 Uiso calc U R 1
H H6B 0.2646 0.0825 0.4023 0.054 Uiso calc U R 1
C C7 0.3174(12) -0.0905(9) 0.3638(8) 0.060(3) Uani d . . 1
H H7A 0.3497 -0.1321 0.2972 0.09 Uiso calc U R 1
H H7B 0.218 -0.1105 0.3977 0.09 Uiso calc U R 1
H H7C 0.3945 -0.1144 0.4152 0.09 Uiso calc U R 1
C C8 0.0394(10) 0.2758(11) 0.5548(9) 0.065(3) Uani d . . 1
H H8A 0.0806 0.2006 0.5231 0.098 Uiso calc U R 1
H H8B 0.0154 0.3374 0.496 0.098 Uiso calc U R 1
H H8C -0.0546 0.2672 0.6041 0.098 Uiso calc U R 1
C C9 0.1601(9) 0.3108(7) 0.6197(7) 0.0433(18) Uani d . . 1
H H9 0.1067 0.3802 0.6597 0.052 Uiso calc U R 1
C C10 0.2049(12) 0.2131(9) 0.7068(8) 0.063(3) Uani d . . 1
H H10A 0.1129 0.1981 0.7557 0.095 Uiso calc U R 1
H H10B 0.2789 0.2372 0.7492 0.095 Uiso calc U R 1
H H10C 0.2518 0.1409 0.6718 0.095 Uiso calc U R 1
C C11 0.6223(12) 0.4228(12) 0.5525(10) 0.076(3) Uani d . . 1
H H11A 0.6028 0.5082 0.5328 0.113 Uiso calc U R 1
H H11B 0.6513 0.3809 0.4859 0.113 Uiso calc U R 1
H H11C 0.7061 0.4045 0.5991 0.113 Uiso calc U R 1
C C12 0.4764(10) 0.3836(8) 0.6146(8) 0.050(2) Uani d . . 1
H H12 0.5091 0.3042 0.6528 0.06 Uiso calc U R 1
C C13 0.4100(14) 0.4671(10) 0.7045(9) 0.068(3) Uani d . . 1
H H13A 0.4864 0.4654 0.7556 0.103 Uiso calc U R 1
H H13B 0.3168 0.4414 0.7442 0.103 Uiso calc U R 1
H H13C 0.3844 0.5478 0.6711 0.103 Uiso calc U R 1
C C14 0.1551(16) 0.5969(10) 0.5002(9) 0.087(4) Uani d . . 1
H H14A 0.2221 0.6345 0.5382 0.131 Uiso calc U R 1
H H14B 0.0785 0.5645 0.5538 0.131 Uiso calc U R 1
H H14C 0.1026 0.6557 0.4488 0.131 Uiso calc U R 1
C C15 0.2525(10) 0.4965(7) 0.4370(6) 0.0420(18) Uani d . . 1
H H15 0.1818 0.4696 0.3912 0.05 Uiso calc U R 1
C C16 0.3725(13) 0.5501(9) 0.3569(10) 0.071(3) Uani d . . 1
H H16A 0.3208 0.6138 0.3094 0.106 Uiso calc U R 1
H H16B 0.4319 0.4889 0.312 0.106 Uiso calc U R 1
H H16C 0.4418 0.582 0.3977 0.106 Uiso calc U R 1
C C17 0.6382(9) 0.0441(7) -0.1765(7) 0.0362(17) Uani d . . 1
H H17A 0.5537 0.0437 -0.2216 0.043 Uiso calc U R 1
H H17B 0.7171 0.0852 -0.2211 0.043 Uiso calc U R 1
C C18 0.5741(9) 0.1119(7) -0.0736(6) 0.0345(17) Uani d . . 1
H H18 0.4938 0.1779 -0.0978 0.041 Uiso calc U R 1
C C19 0.6964(9) 0.1705(6) -0.0320(6) 0.0379(16) Uani d . . 1
H H19 0.6495 0.2028 0.0389 0.046 Uiso calc U R 1
C C20 0.8443(10) 0.0855(8) -0.0084(8) 0.0481(19) Uani d . . 1
H H20A 0.8995 0.0579 -0.0773 0.072 Uiso calc U R 1
H H20B 0.8174 0.0177 0.0402 0.072 Uiso calc U R 1
H H20C 0.9102 0.127 0.0269 0.072 Uiso calc U R 1
C C21 0.7403(13) 0.2737(8) -0.1079(10) 0.067(3) Uani d . . 1
H H21A 0.8102 0.3129 -0.074 0.101 Uiso calc U R 1
H H21B 0.6474 0.3301 -0.1213 0.101 Uiso calc U R 1
H H21C 0.7918 0.2452 -0.1774 0.101 Uiso calc U R 1
C C22 0.3672(8) 0.0007(7) -0.0271(6) 0.0373(16) Uani d . . 1
H H22A 0.4077 -0.051 -0.0871 0.045 Uiso calc U R 1
H H22B 0.2989 0.07 -0.0576 0.045 Uiso calc U R 1
C C23 0.2737(11) -0.0671(11) 0.0627(8) 0.064(3) Uani d . . 1
H H23A 0.3429 -0.1304 0.0988 0.096 Uiso calc U R 1
H H23B 0.1979 -0.1015 0.0303 0.096 Uiso calc U R 1
H H23C 0.2204 -0.013 0.1167 0.096 Uiso calc U R 1
C C24 1.0859(10) -0.1908(10) -0.1834(8) 0.059(2) Uani d . . 1
H H24A 1.1919 -0.1787 -0.2083 0.089 Uiso calc U R 1
H H24B 1.0856 -0.2726 -0.1524 0.089 Uiso calc U R 1
H H24C 1.0412 -0.1366 -0.1273 0.089 Uiso calc U R 1
C C25 0.9901(8) -0.1666(7) -0.2807(6) 0.0362(16) Uani d . . 1
H H25 1.0304 -0.2296 -0.3318 0.043 Uiso calc U R 1
C C26 1.0143(11) -0.0486(9) -0.3424(8) 0.058(2) Uani d . . 1
H H26A 0.9693 0.0158 -0.2963 0.088 Uiso calc U R 1
H H26B 0.9642 -0.0386 -0.4098 0.088 Uiso calc U R 1
H H26C 1.1248 -0.0471 -0.361 0.088 Uiso calc U R 1
C C27 0.7450(11) -0.2181(8) -0.4562(7) 0.051(2) Uani d . . 1
H H27A 0.7575 -0.3024 -0.4313 0.076 Uiso calc U R 1
H H27B 0.8461 -0.1959 -0.4823 0.076 Uiso calc U R 1
H H27C 0.6797 -0.2029 -0.5159 0.076 Uiso calc U R 1
C C28 0.6696(8) -0.1451(7) -0.3611(6) 0.0340(15) Uani d . . 1
H H28 0.6755 -0.0609 -0.3877 0.041 Uiso calc U R 1
C C29 0.4980(10) -0.1527(9) -0.3374(7) 0.054(2) Uani d . . 1
H H29A 0.4445 -0.1128 -0.3987 0.08 Uiso calc U R 1
H H29B 0.4556 -0.1143 -0.2703 0.08 Uiso calc U R 1
H H29C 0.4839 -0.2359 -0.3278 0.08 Uiso calc U R 1
C C30 0.8476(13) -0.4280(8) -0.2182(8) 0.059(2) Uani d . . 1
H H30A 0.8424 -0.5008 -0.1705 0.089 Uiso calc U R 1
H H30B 0.9555 -0.4196 -0.2404 0.089 Uiso calc U R 1
H H30C 0.7965 -0.4316 -0.2834 0.089 Uiso calc U R 1
C C31 0.7658(10) -0.3208(6) -0.1559(6) 0.0382(16) Uani d . . 1
H H31 0.8239 -0.3209 -0.0916 0.046 Uiso calc U R 1
C C32 0.6038(12) -0.3411(9) -0.1079(8) 0.062(3) Uani d . . 1
H H32A 0.548 -0.3587 -0.1663 0.093 Uiso calc U R 1
H H32B 0.5487 -0.2697 -0.0749 0.093 Uiso calc U R 1
H H32C 0.6107 -0.4077 -0.0519 0.093 Uiso calc U R 1
C C33 0.9365(17) -0.3124(14) 0.2444(10) 0.092(5) Uani d . . 1
H H33A 1.0353 -0.3599 0.217 0.111 Uiso calc U R 1
H H33B 0.9473 -0.2844 0.3158 0.111 Uiso calc U R 1
C C34 0.808(2) -0.3840(12) 0.2553(11) 0.102(5) Uani d . . 1
H H34A 0.7605 -0.3918 0.3322 0.123 Uiso calc U R 1
H H34B 0.8455 -0.464 0.2304 0.123 Uiso calc U R 1
C C35 0.6904(15) -0.3127(10) 0.1804(10) 0.076(3) Uani d . . 1
H H35A 0.7056 -0.3451 0.1078 0.091 Uiso calc U R 1
H H35B 0.5838 -0.3179 0.2136 0.091 Uiso calc U R 1
C C36 0.7166(9) -0.1881(7) 0.1684(7) 0.0454(18) Uani d . . 1
H H36 0.6643 -0.1415 0.2306 0.054 Uiso calc U R 1
C C37 0.8910(12) -0.2079(11) 0.1622(11) 0.076(3) Uani d . . 1
H H37A 0.927 -0.1363 0.1809 0.091 Uiso calc U R 1
H H37B 0.9375 -0.2258 0.0873 0.091 Uiso calc U R 1
C C38 0.1478(15) 0.3115(13) 0.0726(12) 0.092(4) Uani d . . 1
H H38A 0.0582 0.2868 0.1201 0.11 Uiso calc U R 1
H H38B 0.1947 0.247 0.0258 0.11 Uiso calc U R 1
C C39 0.2638(10) 0.3408(8) 0.1407(7) 0.047(2) Uani d . . 1
H H39 0.2244 0.3648 0.216 0.057 Uiso calc U R 1
C C40 0.3401(15) 0.4285(10) 0.0635(11) 0.076(3) Uani d . . 1
H H40A 0.4194 0.3868 0.0108 0.091 Uiso calc U R 1
H H40B 0.3903 0.4777 0.1047 0.091 Uiso calc U R 1
C C41 0.217(2) 0.5047(13) 0.0039(10) 0.104(6) Uani d . . 1
H H41A 0.1729 0.5757 0.0434 0.125 Uiso calc U R 1
H H41B 0.2589 0.5305 -0.0711 0.125 Uiso calc U R 1
C C42 0.0972(19) 0.4296(17) 0.0003(12) 0.112(6) Uani d . . 1
H H42A 0.0917 0.4125 -0.076 0.135 Uiso calc U R 1
H H42B -0.0051 0.4696 0.0303 0.135 Uiso calc U R 1
Li Li2 0.3945(15) 0.1640(11) 0.1283(10) 0.039(3) Uani d . . 1
Li Li4 0.6595(16) -0.1086(11) 0.0101(10) 0.040(3) Uani d . . 1
N N1 0.4413(7) 0.0885(5) 0.2832(5) 0.0316(12) Uani d . . 1
N N2 0.4955(7) 0.0408(5) 0.0139(5) 0.0318(12) Uani d . . 1
O O1 0.4021(6) 0.2661(4) 0.4345(4) 0.0335(12) Uani d . . 1
O O2 0.7052(6) -0.0759(4) -0.1464(4) 0.0323(11) Uani d . . 1
Si Si1 0.32598(19) 0.36416(16) 0.52631(14) 0.0311(4) Uani d . . 1
Si Si2 0.77970(18) -0.17590(14) -0.23690(13) 0.0258(4) Uani d . . 1
Li Li3 0.5495(16) -0.0252(11) 0.1696(10) 0.040(3) Uani d . . 1
Li Li1 0.3520(16) 0.2635(12) 0.2875(11) 0.043(3) Uani d . . 1

loop_
_atom_site_aniso_label
_atom_site_aniso_U_11
_atom_site_aniso_U_22
_atom_site_aniso_U_33
_atom_site_aniso_U_12
_atom_site_aniso_U_13
_atom_site_aniso_U_23
C1 0.046(4) 0.036(4) 0.030(4) 0.004(3) -0.008(3) -0.008(3)
C2 0.043(4) 0.030(4) 0.028(4) 0.007(3) -0.010(3) -0.004(3)
C3 0.032(4) 0.045(4) 0.043(4) 0.000(3) -0.004(3) -0.012(3)
C4 0.045(5) 0.080(7) 0.081(7) 0.004(5) -0.024(5) -0.013(6)
C5 0.045(4) 0.048(5) 0.054(5) -0.015(4) 0.009(4) -0.013(4)
C6 0.043(4) 0.052(5) 0.041(4) -0.010(4) 0.004(3) -0.019(4)
C7 0.075(6) 0.065(6) 0.047(5) -0.039(5) -0.002(4) 0.005(4)
C8 0.038(5) 0.089(8) 0.070(7) -0.014(5) 0.000(4) -0.010(6)
C9 0.040(4) 0.046(4) 0.042(4) -0.003(3) 0.005(3) -0.010(3)
C10 0.063(6) 0.068(6) 0.055(6) -0.020(5) 0.006(5) 0.007(5)
C11 0.049(5) 0.112(10) 0.078(8) -0.027(6) -0.017(5) -0.031(7)
C12 0.050(5) 0.051(5) 0.054(5) -0.005(4) -0.020(4) -0.017(4)
C13 0.088(7) 0.069(6) 0.057(6) -0.011(5) -0.021(5) -0.036(5)
C14 0.115(10) 0.065(7) 0.060(7) 0.043(7) -0.002(7) -0.004(5)
C15 0.050(5) 0.042(4) 0.030(4) 0.004(3) -0.006(3) -0.002(3)
C16 0.077(7) 0.048(5) 0.080(7) -0.003(5) 0.000(6) 0.009(5)
C17 0.040(4) 0.031(4) 0.034(4) 0.002(3) 0.000(3) -0.002(3)
C18 0.038(4) 0.033(4) 0.029(4) 0.003(3) 0.002(3) -0.005(3)
C19 0.050(4) 0.033(4) 0.031(4) -0.011(3) 0.008(3) -0.009(3)
C20 0.045(4) 0.048(5) 0.056(5) -0.016(4) -0.005(4) -0.007(4)
C21 0.076(7) 0.038(5) 0.084(8) -0.012(5) 0.004(6) -0.001(5)
C22 0.034(4) 0.049(4) 0.028(4) -0.006(3) -0.002(3) -0.007(3)
C23 0.056(6) 0.100(8) 0.045(5) -0.034(5) -0.002(4) -0.018(5)
C24 0.033(4) 0.081(7) 0.062(6) -0.008(4) -0.011(4) 0.007(5)
C25 0.031(4) 0.038(4) 0.039(4) -0.005(3) 0.005(3) -0.011(3)
C26 0.049(5) 0.063(6) 0.063(6) -0.025(4) 0.010(4) 0.002(5)
C27 0.065(6) 0.050(5) 0.035(4) 0.009(4) -0.018(4) -0.008(4)
C28 0.038(4) 0.038(4) 0.025(3) -0.001(3) -0.006(3) -0.003(3)
C29 0.042(5) 0.084(7) 0.040(4) -0.015(4) -0.015(4) -0.006(4)
C30 0.081(7) 0.033(4) 0.058(6) -0.002(4) -0.006(5) 0.003(4)
C31 0.056(5) 0.030(4) 0.029(4) -0.008(3) -0.007(3) 0.002(3)
C32 0.074(6) 0.064(6) 0.053(5) -0.040(5) 0.005(5) 0.004(5)
C33 0.091(9) 0.106(10) 0.058(7) 0.049(8) -0.012(6) -0.006(7)
C34 0.151(14) 0.063(7) 0.067(8) 0.032(8) -0.002(8) 0.021(6)
C35 0.100(9) 0.062(6) 0.062(7) -0.014(6) -0.008(6) 0.011(5)
C36 0.047(4) 0.043(4) 0.041(4) 0.002(3) -0.003(3) 0.005(3)
C37 0.046(6) 0.086(8) 0.089(8) 0.008(5) -0.013(5) 0.003(7)
C38 0.072(8) 0.104(10) 0.107(10) 0.001(7) -0.051(7) -0.018(8)
C39 0.049(5) 0.049(5) 0.040(4) 0.012(4) -0.013(4) -0.007(4)
C40 0.082(8) 0.057(6) 0.081(8) 0.002(5) -0.007(6) 0.007(6)
C41 0.151(15) 0.084(9) 0.048(7) 0.060(10) -0.007(8) 0.002(6)
C42 0.097(10) 0.152(15) 0.075(9) 0.049(10) -0.050(8) -0.012(9)
Li2 0.045(7) 0.034(6) 0.035(6) 0.005(5) -0.007(5) -0.007(5)
Li4 0.048(7) 0.037(6) 0.030(6) 0.004(5) 0.001(5) -0.004(5)
N1 0.036(3) 0.028(3) 0.030(3) -0.003(2) -0.001(2) -0.005(2)
N2 0.030(3) 0.040(3) 0.025(3) -0.002(2) -0.001(2) -0.007(2)
O1 0.038(3) 0.032(3) 0.030(3) 0.003(2) -0.010(2) -0.009(2)
O2 0.035(3) 0.032(3) 0.027(3) -0.002(2) 0.003(2) -0.006(2)
Si1 0.0305(10) 0.0341(10) 0.0288(10) 0.0000(8) -0.0031(8) -0.0115(8)
Si2 0.0284(9) 0.0273(9) 0.0213(9) -0.0045(7) -0.0004(7) -0.0024(7)
Li3 0.051(7) 0.038(6) 0.028(6) 0.000(6) -0.001(5) -0.005(5)
Li1 0.049(8) 0.040(7) 0.038(7) 0.007(6) -0.012(6) -0.009(5)

loop_
_atom_type_symbol
_atom_type_description
_atom_type_scat_dispersion_real
_atom_type_scat_dispersion_imag
_atom_type_scat_source
C C 0.0033 0.0016 'International Tables Vol C Tables 4.2.6.8 and 6.1.1.4'
H H 0.0000 0.0000 'International Tables Vol C Tables 4.2.6.8 and 6.1.1.4'
Li Li -0.0003 0.0001 'International Tables Vol C Tables 4.2.6.8 and 6.1.1.4'
N N 0.0061 0.0033 'International Tables Vol C Tables 4.2.6.8 and 6.1.1.4'
O O 0.0106 0.0060 'International Tables Vol C Tables 4.2.6.8 and 6.1.1.4'
Si Si 0.0817 0.0704 'International Tables Vol C Tables 4.2.6.8 and 6.1.1.4'

loop_
_geom_angle_atom_site_label_1
_geom_angle_atom_site_label_2
_geom_angle_atom_site_label_3
_geom_angle
O1 C1 C2 111.3(6)
O1 C1 H1A 109.4
C2 C1 H1A 109.4
O1 C1 H1B 109.4
C2 C1 H1B 109.4
H1A C1 H1B 108.0
N1 C2 C3 110.4(6)
N1 C2 C1 113.8(6)
C3 C2 C1 112.6(7)
N1 C2 Li3 45.7(4)
C3 C2 Li3 84.6(5)
C1 C2 Li3 158.7(6)
N1 C2 H2 106.5
C3 C2 H2 106.5
C1 C2 H2 106.5
Li3 C2 H2 79.0
C5 C3 C4 109.8(8)
C5 C3 C2 115.2(6)
C4 C3 C2 111.8(7)
C5 C3 H3 106.5
C4 C3 H3 106.5
C2 C3 H3 106.5
C3 C4 H4A 109.5
C3 C4 H4B 109.5
H4A C4 H4B 109.5
C3 C4 H4C 109.5
H4A C4 H4C 109.5
H4B C4 H4C 109.5
C3 C5 H5A 109.5
C3 C5 H5B 109.5
H5A C5 H5B 109.5
C3 C5 H5C 109.5
H5A C5 H5C 109.5
H5B C5 H5C 109.5
N1 C6 C7 116.9(7)
N1 C6 H6A 108.1
C7 C6 H6A 108.1
N1 C6 H6B 108.1
C7 C6 H6B 108.1
H6A C6 H6B 107.3
C6 C7 H7A 109.5
C6 C7 H7B 109.5
H7A C7 H7B 109.5
C6 C7 H7C 109.5
H7A C7 H7C 109.5
H7B C7 H7C 109.5
C9 C8 H8A 109.5
C9 C8 H8B 109.5
H8A C8 H8B 109.5
C9 C8 H8C 109.5
H8A C8 H8C 109.5
H8B C8 H8C 109.5
C10 C9 C8 110.0(8)
C10 C9 Si1 115.7(6)
C8 C9 Si1 112.2(6)
C10 C9 H9 106.1
C8 C9 H9 106.1
Si1 C9 H9 106.1
C9 C10 H10A 109.5
C9 C10 H10B 109.5
H10A C10 H10B 109.5
C9 C10 H10C 109.5
H10A C10 H10C 109.5
H10B C10 H10C 109.5
C12 C11 H11A 109.5
C12 C11 H11B 109.5
H11A C11 H11B 109.5
C12 C11 H11C 109.5
H11A C11 H11C 109.5
H11B C11 H11C 109.5
C11 C12 C13 109.8(8)
C11 C12 Si1 115.1(7)
C13 C12 Si1 111.8(6)
C11 C12 H12 106.5
C13 C12 H12 106.5
Si1 C12 H12 106.5
C12 C13 H13A 109.5
C12 C13 H13B 109.5
H13A C13 H13B 109.5
C12 C13 H13C 109.5
H13A C13 H13C 109.5
H13B C13 H13C 109.5
C15 C14 H14A 109.5
C15 C14 H14B 109.5
H14A C14 H14B 109.5
C15 C14 H14C 109.5
H14A C14 H14C 109.5
H14B C14 H14C 109.5
C16 C15 C14 107.7(9)
C16 C15 Si1 116.2(6)
C14 C15 Si1 113.9(6)
C16 C15 H15 106.1
C14 C15 H15 106.1
Si1 C15 H15 106.1
C15 C16 H16A 109.5
C15 C16 H16B 109.5
H16A C16 H16B 109.5
C15 C16 H16C 109.5
H16A C16 H16C 109.5
H16B C16 H16C 109.5
O2 C17 C18 111.2(6)
O2 C17 H17A 109.4
C18 C17 H17A 109.4
O2 C17 H17B 109.4
C18 C17 H17B 109.4
H17A C17 H17B 108.0
N2 C18 C19 112.2(6)
N2 C18 C17 113.5(6)
C19 C18 C17 112.4(6)
N2 C18 H18 106.1
C19 C18 H18 106.1
C17 C18 H18 106.1
C21 C19 C18 112.8(7)
C21 C19 C20 108.6(7)
C18 C19 C20 114.5(6)
C21 C19 H19 106.8
C18 C19 H19 106.8
C20 C19 H19 106.8
C19 C20 H20A 109.5
C19 C20 H20B 109.5
H20A C20 H20B 109.5
C19 C20 H20C 109.5
H20A C20 H20C 109.5
H20B C20 H20C 109.5
C19 C21 H21A 109.5
C19 C21 H21B 109.5
H21A C21 H21B 109.5
C19 C21 H21C 109.5
H21A C21 H21C 109.5
H21B C21 H21C 109.5
N2 C22 C23 111.9(6)
N2 C22 H22A 109.2
C23 C22 H22A 109.2
N2 C22 H22B 109.2
C23 C22 H22B 109.2
H22A C22 H22B 107.9
C22 C23 H23A 109.5
C22 C23 H23B 109.5
H23A C23 H23B 109.5
C22 C23 H23C 109.5
H23A C23 H23C 109.5
H23B C23 H23C 109.5
C25 C24 H24A 109.5
C25 C24 H24B 109.5
H24A C24 H24B 109.5
C25 C24 H24C 109.5
H24A C24 H24C 109.5
H24B C24 H24C 109.5
C26 C25 C24 109.9(7)
C26 C25 Si2 112.6(6)
C24 C25 Si2 112.0(5)
C26 C25 H25 107.4
C24 C25 H25 107.4
Si2 C25 H25 107.4
C25 C26 H26A 109.5
C25 C26 H26B 109.5
H26A C26 H26B 109.5
C25 C26 H26C 109.5
H26A C26 H26C 109.5
H26B C26 H26C 109.5
C28 C27 H27A 109.5
C28 C27 H27B 109.5
H27A C27 H27B 109.5
C28 C27 H27C 109.5
H27A C27 H27C 109.5
H27B C27 H27C 109.5
C29 C28 C27 111.1(7)
C29 C28 Si2 114.8(5)
C27 C28 Si2 113.0(5)
C29 C28 H28 105.7
C27 C28 H28 105.7
Si2 C28 H28 105.7
C28 C29 H29A 109.5
C28 C29 H29B 109.5
H29A C29 H29B 109.5
C28 C29 H29C 109.5
H29A C29 H29C 109.5
H29B C29 H29C 109.5
C31 C30 H30A 109.5
C31 C30 H30B 109.5
H30A C30 H30B 109.5
C31 C30 H30C 109.5
H30A C30 H30C 109.5
H30B C30 H30C 109.5
C32 C31 C30 109.8(7)
C32 C31 Si2 116.0(6)
C30 C31 Si2 113.0(5)
C32 C31 H31 105.8
C30 C31 H31 105.8
Si2 C31 H31 105.8
C31 C32 H32A 109.5
C31 C32 H32B 109.5
H32A C32 H32B 109.5
C31 C32 H32C 109.5
H32A C32 H32C 109.5
H32B C32 H32C 109.5
C34 C33 C37 105.2(11)
C34 C33 H33A 110.7
C37 C33 H33A 110.7
C34 C33 H33B 110.7
C37 C33 H33B 110.7
H33A C33 H33B 108.8
C33 C34 C35 104.3(10)
C33 C34 H34A 110.9
C35 C34 H34A 110.9
C33 C34 H34B 110.9
C35 C34 H34B 110.9
H34A C34 H34B 108.9
C36 C35 C34 107.6(11)
C36 C35 H35A 110.2
C34 C35 H35A 110.2
C36 C35 H35B 110.2
C34 C35 H35B 110.2
H35A C35 H35B 108.5
C35 C36 C37 99.5(9)
C35 C36 Li4 109.2(8)
C37 C36 Li4 106.4(7)
C35 C36 H36 113.5
C37 C36 H36 113.5
Li4 C36 H36 113.5
C36 C37 C33 106.9(10)
C36 C37 H37A 110.3
C33 C37 H37A 110.3
C36 C37 H37B 110.3
C33 C37 H37B 110.3
H37A C37 H37B 108.6
C39 C38 C42 105.3(12)
C39 C38 H38A 110.7
C42 C38 H38A 110.7
C39 C38 H38B 110.7
C42 C38 H38B 110.7
H38A C38 H38B 108.8
C40 C39 C38 101.4(10)
C40 C39 Li2 110.3(7)
C38 C39 Li2 90.3(7)
C40 C39 H39 117.0
C38 C39 H39 117.0
Li2 C39 H39 117.0
C39 C40 C41 107.3(11)
C39 C40 H40A 110.3
C41 C40 H40A 110.3
C39 C40 H40B 110.3
C41 C40 H40B 110.3
H40A C40 H40B 108.5
C42 C41 C40 105.7(11)
C42 C41 H41A 110.6
C40 C41 H41A 110.6
C42 C41 H41B 110.6
C40 C41 H41B 110.6
H41A C41 H41B 108.7
C41 C42 C38 105.9(10)
C41 C42 H42A 110.6
C38 C42 H42A 110.6
C41 C42 H42B 110.6
C38 C42 H42B 110.6
H42A C42 H42B 108.7
N1 Li2 N2 107.7(6)
N1 Li2 C39 109.9(6)
N2 Li2 C39 142.4(7)
O2 Li4 N2 89.7(5)
O2 Li4 C36 153.1(7)
N2 Li4 C36 114.9(6)
C2 N1 C6 113.1(6)
C2 N1 Li1 97.3(5)
C6 N1 Li1 96.8(6)
C2 N1 Li3 103.6(6)
C6 N1 Li3 107.4(6)
Li1 N1 Li3 138.1(6)
C2 N1 Li2 139.3(6)
C6 N1 Li2 106.7(6)
Li1 N1 Li2 68.9(5)
Li3 N1 Li2 71.6(5)
C22 N2 C18 109.5(6)
C22 N2 Li4 101.9(6)
C18 N2 Li4 97.0(5)
C22 N2 Li3 117.9(6)
C18 N2 Li3 132.1(6)
Li4 N2 Li3 67.8(5)
C22 N2 Li2 105.8(5)
C18 N2 Li2 103.8(5)
Li4 N2 Li2 137.1(6)
Li3 N2 Li2 70.4(5)
C1 O1 Si1 123.6(4)
C1 O1 Li1 107.2(6)
Si1 O1 Li1 128.0(5)
C17 O2 Si2 124.1(5)
C17 O2 Li4 108.8(5)
Si2 O2 Li4 126.1(5)
O1 Si1 C15 102.1(3)
O1 Si1 C12 109.7(3)
C15 Si1 C12 116.3(4)
O1 Si1 C9 111.1(3)
C15 Si1 C9 109.9(4)
C12 Si1 C9 107.7(4)
O2 Si2 C31 103.5(3)
O2 Si2 C25 110.2(3)
C31 Si2 C25 108.6(4)
O2 Si2 C28 109.0(3)
C31 Si2 C28 115.9(3)
C25 Si2 C28 109.5(3)
N1 Li3 N2 110.2(6)
N1 Li3 C2 30.6(3)
N2 Li3 C2 132.1(6)
O1 Li1 N1 92.0(6)

loop_
_geom_bond_atom_site_label_1
_geom_bond_atom_site_label_2
_geom_bond_distance
C1 O1 1.453(9)
C1 C2 1.556(10)
C1 H1A 0.99
C1 H1B 0.99
C2 N1 1.458(10)
C2 C3 1.541(12)
C2 Li3 2.782(14)
C2 H2 1.0
C3 C5 1.527(12)
C3 C4 1.534(12)
C3 H3 1.0
C4 H4A 0.98
C4 H4B 0.98
C4 H4C 0.98
C5 H5A 0.98
C5 H5B 0.98
C5 H5C 0.98
C6 N1 1.473(10)
C6 C7 1.521(13)
C6 H6A 0.99
C6 H6B 0.99
C7 H7A 0.98
C7 H7B 0.98
C7 H7C 0.98
C8 C9 1.543(13)
C8 H8A 0.98
C8 H8B 0.98
C8 H8C 0.98
C9 C10 1.516(13)
C9 Si1 1.897(8)
C9 H9 1.0
C10 H10A 0.98
C10 H10B 0.98
C10 H10C 0.98
C11 C12 1.530(14)
C11 H11A 0.98
C11 H11B 0.98
C11 H11C 0.98
C12 C13 1.537(13)
C12 Si1 1.882(8)
C12 H12 1.0
C13 H13A 0.98
C13 H13B 0.98
C13 H13C 0.98
C14 C15 1.537(12)
C14 H14A 0.98
C14 H14B 0.98
C14 H14C 0.98
C15 C16 1.524(13)
C15 Si1 1.865(8)
C15 H15 1.0
C16 H16A 0.98
C16 H16B 0.98
C16 H16C 0.98
C17 O2 1.440(9)
C17 C18 1.554(10)
C17 H17A 0.99
C17 H17B 0.99
C18 N2 1.465(9)
C18 C19 1.534(11)
C18 H18 1.0
C19 C21 1.511(12)
C19 C20 1.540(12)
C19 H19 1.0
C20 H20A 0.98
C20 H20B 0.98
C20 H20C 0.98
C21 H21A 0.98
C21 H21B 0.98
C21 H21C 0.98
C22 N2 1.461(9)
C22 C23 1.530(12)
C22 H22A 0.99
C22 H22B 0.99
C23 H23A 0.98
C23 H23B 0.98
C23 H23C 0.98
C24 C25 1.536(12)
C24 H24A 0.98
C24 H24B 0.98
C24 H24C 0.98
C25 C26 1.524(12)
C25 Si2 1.893(7)
C25 H25 1.0
C26 H26A 0.98
C26 H26B 0.98
C26 H26C 0.98
C27 C28 1.531(10)
C27 H27A 0.98
C27 H27B 0.98
C27 H27C 0.98
C28 C29 1.528(11)
C28 Si2 1.895(7)
C28 H28 1.0
C29 H29A 0.98
C29 H29B 0.98
C29 H29C 0.98
C30 C31 1.545(11)
C30 H30A 0.98
C30 H30B 0.98
C30 H30C 0.98
C31 C32 1.529(12)
C31 Si2 1.872(7)
C31 H31 1.0
C32 H32A 0.98
C32 H32B 0.98
C32 H32C 0.98
C33 C34 1.50(2)
C33 C37 1.529(17)
C33 H33A 0.99
C33 H33B 0.99
C34 C35 1.556(18)
C34 H34A 0.99
C34 H34B 0.99
C35 C36 1.482(13)
C35 H35A 0.99
C35 H35B 0.99
C36 C37 1.518(13)
C36 Li4 2.159(15)
C36 H36 1.0
C37 H37A 0.99
C37 H37B 0.99
C38 C39 1.507(14)
C38 C42 1.58(2)
C38 H38A 0.99
C38 H38B 0.99
C39 C40 1.503(15)
C39 Li2 2.175(14)
C39 H39 1.0
C40 C41 1.505(17)
C40 H40A 0.99
C40 H40B 0.99
C41 C42 1.48(2)
C41 H41A 0.99
C41 H41B 0.99
C42 H42A 0.99
C42 H42B 0.99
Li2 N1 2.083(14)
Li2 N2 2.111(13)
Li4 O2 1.936(13)
Li4 N2 2.057(14)
N1 Li1 2.040(14)
N1 Li3 2.050(13)
N2 Li3 2.080(14)
O1 Si1 1.680(5)
O1 Li1 1.929(14)
O2 Si2 1.680(5)

loop_
_geom_torsion_atom_site_label_1
_geom_torsion_atom_site_label_2
_geom_torsion_atom_site_label_3
_geom_torsion_atom_site_label_4
_geom_torsion
O1 C1 C2 N1 -44.0(9)
O1 C1 C2 C3 82.6(8)
O1 C1 C2 Li3 -58.9(19)
N1 C2 C3 C5 69.8(8)
C1 C2 C3 C5 -58.6(9)
Li3 C2 C3 C5 108.3(7)
N1 C2 C3 C4 -163.9(7)
C1 C2 C3 C4 67.7(9)
Li3 C2 C3 C4 -125.5(7)
O2 C17 C18 N2 -40.6(9)
O2 C17 C18 C19 88.0(8)
N2 C18 C19 C21 -160.8(7)
C17 C18 C19 C21 70.0(9)
N2 C18 C19 C20 74.3(8)
C17 C18 C19 C20 -54.9(9)
C37 C33 C34 C35 -2.0(14)
C33 C34 C35 C36 -23.4(13)
C34 C35 C36 C37 38.1(11)
C34 C35 C36 Li4 149.3(9)
C35 C36 C37 C33 -39.4(12)
Li4 C36 C37 C33 -152.8(9)
C34 C33 C37 C36 26.1(14)
C42 C38 C39 C40 -33.2(12)
C42 C38 C39 Li2 -144.0(10)
C38 C39 C40 C41 38.6(12)
Li2 C39 C40 C41 133.3(9)
C39 C40 C41 C42 -28.5(14)
C40 C41 C42 C38 6.5(15)
C39 C38 C42 C41 17.1(15)
C3 C2 N1 C6 175.8(6)
C1 C2 N1 C6 -56.5(8)
Li3 C2 N1 C6 116.0(7)
C3 C2 N1 Li1 -83.6(7)
C1 C2 N1 Li1 44.1(8)
Li3 C2 N1 Li1 -143.4(7)
C3 C2 N1 Li3 59.8(7)
C1 C2 N1 Li3 -172.5(7)
C3 C2 N1 Li2 -17.7(11)
C1 C2 N1 Li2 110.1(9)
Li3 C2 N1 Li2 -77.4(9)
C7 C6 N1 C2 -71.2(8)
C7 C6 N1 Li1 -172.2(7)
C7 C6 N1 Li3 42.5(9)
C7 C6 N1 Li2 117.9(8)
C23 C22 N2 C18 -176.1(7)
C23 C22 N2 Li4 82.0(8)
C23 C22 N2 Li3 10.9(9)
C23 C22 N2 Li2 -64.9(8)
C19 C18 N2 C22 172.4(6)
C17 C18 N2 C22 -59.0(8)
C19 C18 N2 Li4 -82.4(7)
C17 C18 N2 Li4 46.3(7)
C19 C18 N2 Li3 -16.1(10)
C17 C18 N2 Li3 112.6(8)
C19 C18 N2 Li2 59.8(7)
C17 C18 N2 Li2 -171.5(6)
C2 C1 O1 Si1 -176.7(5)
C2 C1 O1 Li1 15.4(9)
C18 C17 O2 Si2 177.7(5)
C18 C17 O2 Li4 8.4(9)
C1 O1 Si1 C15 171.2(6)
Li1 O1 Si1 C15 -23.4(8)
C1 O1 Si1 C12 47.3(7)
Li1 O1 Si1 C12 -147.3(7)
C1 O1 Si1 C9 -71.6(6)
Li1 O1 Si1 C9 93.7(7)
C16 C15 Si1 O1 -62.0(8)
C14 C15 Si1 O1 171.9(8)
C16 C15 Si1 C12 57.4(8)
C14 C15 Si1 C12 -68.7(9)
C16 C15 Si1 C9 -180.0(7)
C14 C15 Si1 C9 53.9(9)
C11 C12 Si1 O1 57.2(8)
C13 C12 Si1 O1 -176.7(7)
C11 C12 Si1 C15 -58.1(9)
C13 C12 Si1 C15 68.1(8)
C11 C12 Si1 C9 178.2(8)
C13 C12 Si1 C9 -55.7(8)
C10 C9 Si1 O1 75.1(7)
C8 C9 Si1 O1 -52.2(7)
C10 C9 Si1 C15 -172.6(7)
C8 C9 Si1 C15 60.1(7)
C10 C9 Si1 C12 -45.0(8)
C8 C9 Si1 C12 -172.3(7)
C17 O2 Si2 C31 -155.8(6)
Li4 O2 Si2 C31 11.6(7)
C17 O2 Si2 C25 88.2(6)
Li4 O2 Si2 C25 -104.4(7)
C17 O2 Si2 C28 -32.0(6)
Li4 O2 Si2 C28 135.5(6)
C32 C31 Si2 O2 59.6(7)
C30 C31 Si2 O2 -172.5(6)
C32 C31 Si2 C25 176.7(6)
C30 C31 Si2 C25 -55.4(7)
C32 C31 Si2 C28 -59.7(7)
C30 C31 Si2 C28 68.2(7)
C26 C25 Si2 O2 -64.4(7)
C24 C25 Si2 O2 60.1(7)
C26 C25 Si2 C31 -177.0(6)
C24 C25 Si2 C31 -52.6(7)
C26 C25 Si2 C28 55.6(7)
C24 C25 Si2 C28 -180.0(6)
C29 C28 Si2 O2 -60.7(7)
C27 C28 Si2 O2 170.4(6)
C29 C28 Si2 C31 55.5(7)
C27 C28 Si2 C31 -73.4(7)
C29 C28 Si2 C25 178.7(6)
C27 C28 Si2 C25 49.8(7)
